data_4117294
loop_
_publ_author_name
'Masanori Sakamoto'
'Daisuke Tanaka'
'Hironori Tsunoyama'
'Tatsuya Tsukuda'
'Yoshihiro Minagawa'
'Yutaka Majima'
'Toshiharu Teranishi'

_publ_section_title
;
 Platonic Hexahedron Composed of Six Organic Faces with an Inscribed Au
 Cluster
;
_journal_name_full 'Journal of the American Chemical Society'
_journal_page_first 816
_journal_page_last 819
_journal_paper_doi 10.1021/ja209634g
_journal_volume 134
_journal_year 2012
_chemical_formula_sum 'C62 H57 N5 O4 S4'
_chemical_formula_weight 1064.37
_chemical_name_systematic
; 
 1,6,11,16-Tetrakis[2-(acethylthioethyl)phenyl]porphyrine 
;
_space_group_IT_number 85
_symmetry_cell_setting tetragonal
_symmetry_space_group_name_Hall '-P 4a'
_symmetry_space_group_name_H-M 'P 4/n :2'
_atom_sites_solution_hydrogens geom
_atom_sites_solution_primary direct
_atom_sites_solution_secondary difmap
_audit_creation_method SHELXL-97
_cell_angle_alpha 90.00
_cell_angle_beta 90.00
_cell_angle_gamma 90.00
_cell_formula_units_Z 2
_cell_length_a 17.1599(8)
_cell_length_b 17.1599(8)
_cell_length_c 9.3979(4)
_cell_measurement_reflns_used 3976
_cell_measurement_temperature 150.0(1)
_cell_measurement_theta_max 27.10
_cell_measurement_theta_min 2.37
_cell_volume 2767.3(2)
_computing_cell_refinement 'APEX2 (Bruker AXS, 2006)'
_computing_data_collection 'APEX2 (Bruker AXS, 2006)'
_computing_data_reduction 'SAINT (Bruker AXS, 2004)'
_computing_molecular_graphics 'XSHEL (Bruker AXS,2002)'
_computing_publication_material 'XCIF (Bruker AXS, 2001)'
_computing_structure_refinement 'SHELXL-97 (Sheldrick, 1997)'
_computing_structure_solution 'SHELXS-97 (Sheldrick, 1997)'
_diffrn_ambient_temperature 150.0(1)
_diffrn_detector_area_resol_mean 8.333
_diffrn_measured_fraction_theta_full 0.993
_diffrn_measured_fraction_theta_max 0.993
_diffrn_measurement_device_type 'Bruker APEXII CCD area detector'
_diffrn_measurement_method 'phi and omega scans'
_diffrn_radiation_monochromator graphite
_diffrn_radiation_source 'fine-focus sealed tube'
_diffrn_radiation_type MoK\a
_diffrn_radiation_wavelength 0.71073
_diffrn_reflns_av_R_equivalents 0.0301
_diffrn_reflns_av_sigmaI/netI 0.0249
_diffrn_reflns_limit_h_max 22
_diffrn_reflns_limit_h_min -21
_diffrn_reflns_limit_k_max 22
_diffrn_reflns_limit_k_min -8
_diffrn_reflns_limit_l_max 12
_diffrn_reflns_limit_l_min -12
_diffrn_reflns_number 15206
_diffrn_reflns_theta_full 27.48
_diffrn_reflns_theta_max 27.48
_diffrn_reflns_theta_min 1.68
_exptl_absorpt_coefficient_mu 0.224
_exptl_absorpt_correction_T_max 0.9714
_exptl_absorpt_correction_T_min 0.9337
_exptl_absorpt_correction_type empirical
_exptl_absorpt_process_details
; 
SADABS Sheldrick 1996 
;
_exptl_crystal_colour Purple
_exptl_crystal_density_diffrn 1.277
_exptl_crystal_description Plate
_exptl_crystal_F_000 1120
_exptl_crystal_size_max 0.31
_exptl_crystal_size_mid 0.15
_exptl_crystal_size_min 0.13
_refine_diff_density_max 0.334
_refine_diff_density_min -0.304
_refine_diff_density_rms 0.045
_refine_ls_extinction_method none
_refine_ls_goodness_of_fit_ref 0.978
_refine_ls_hydrogen_treatment constr
_refine_ls_matrix_type full
_refine_ls_number_parameters 172
_refine_ls_number_reflns 3164
_refine_ls_number_restraints 0
_refine_ls_restrained_S_all 0.978
_refine_ls_R_factor_all 0.0647
_refine_ls_R_factor_gt 0.0458
_refine_ls_shift/su_max 0.001
_refine_ls_shift/su_mean 0.000
_refine_ls_structure_factor_coef Fsqd
_refine_ls_weighting_details 'calc w=1/[\s^2^(Fo^2^)+(0.0520P)^2^+2.0719P] where P=(Fo^2^+2Fc^2^)/3'
_refine_ls_weighting_scheme calc
_refine_ls_wR_factor_gt 0.1124
_refine_ls_wR_factor_ref 0.1244
_reflns_number_gt 2356
_reflns_number_total 3164
_reflns_threshold_expression >2sigma(I)
_cod_data_source_file ja209634g_si_002.cif
_cod_data_source_block sc2p
_cod_original_sg_symbol_H-M 'P 4/n'
_cod_database_code 4117294

loop_
_symmetry_equiv_pos_as_xyz
'x, y, z'
'-y+1/2, x, z'
'y, -x+1/2, z'
'-x+1/2, -y+1/2, z'
'-x, -y, -z'
'y-1/2, -x, -z'
'-y, x-1/2, -z'
'x-1/2, y-1/2, -z'

loop_
_atom_site_label
_atom_site_type_symbol
_atom_site_fract_x
_atom_site_fract_y
_atom_site_fract_z
_atom_site_U_iso_or_equiv
_atom_site_adp_type
_atom_site_occupancy
_atom_site_symmetry_multiplicity
_atom_site_calc_flag
_atom_site_refinement_flags
_atom_site_disorder_assembly
_atom_site_disorder_group
S1 S 0.61266(4) 0.52569(3) 0.72075(6) 0.04504(17) Uani 1 1 d . A 1
O1 O 0.5698(2) 0.64693(14) 0.5763(2) 0.1242(12) Uani 1 1 d . A 1
N1 N 0.64876(8) 0.68584(8) 0.19780(16) 0.0263(3) Uani 1 1 d . A 1
H1 H 0.6920 0.7133 0.1947 0.032 Uiso 0.50 1 calc PR A 1
N21 N 0.2500 0.2500 0.2240(7) 0.124(3) Uani 0.25 1 d P B 1
C2 C 0.57421(10) 0.71519(10) 0.20136(19) 0.0263(4) Uani 1 1 d . A 1
C3 C 0.52024(10) 0.65077(10) 0.2035(2) 0.0299(4) Uani 1 1 d . A 1
H3 H 0.4650 0.6544 0.2054 0.036 Uiso 1 1 calc R A 1
C4 C 0.56246(10) 0.58426(10) 0.2023(2) 0.0301(4) Uani 1 1 d . A 1
H4 H 0.5424 0.5326 0.2029 0.036 Uiso 1 1 calc R A 1
C5 C 0.64351(10) 0.60625(10) 0.19998(19) 0.0270(4) Uani 1 1 d . A 1
C6 C 0.70614(10) 0.55402(10) 0.20255(18) 0.0263(4) Uani 1 1 d . A 1
C7 C 0.68706(9) 0.46837(10) 0.2091(2) 0.0272(4) Uani 1 1 d . A 1
C8 C 0.68343(10) 0.42898(10) 0.3397(2) 0.0308(4) Uani 1 1 d . A 1
C9 C 0.66856(12) 0.34888(11) 0.3378(2) 0.0392(5) Uani 1 1 d . A 1
H9 H 0.6668 0.3212 0.4253 0.047 Uiso 1 1 calc R A 1
C10 C 0.65640(12) 0.30887(11) 0.2123(2) 0.0412(5) Uani 1 1 d . A 1
H10 H 0.6468 0.2543 0.2141 0.049 Uiso 1 1 calc R A 1
C11 C 0.65820(11) 0.34838(11) 0.0840(2) 0.0377(5) Uani 1 1 d . A 1
H11 H 0.6487 0.3214 -0.0025 0.045 Uiso 1 1 calc R A 1
C12 C 0.67400(11) 0.42793(11) 0.0827(2) 0.0329(4) Uani 1 1 d . A 1
H12 H 0.6759 0.4550 -0.0054 0.039 Uiso 1 1 calc R A 1
C13 C 0.69045(11) 0.47052(11) 0.4808(2) 0.0353(4) Uani 1 1 d . A 1
H13A H 0.7185 0.5204 0.4675 0.042 Uiso 1 1 calc R A 1
H13B H 0.7208 0.4381 0.5479 0.042 Uiso 1 1 calc R A 1
C14 C 0.60987(12) 0.48624(13) 0.5424(2) 0.0428(5) Uani 1 1 d . A 1
H14A H 0.5799 0.4370 0.5434 0.051 Uiso 1 1 calc R A 1
H14B H 0.5821 0.5233 0.4796 0.051 Uiso 1 1 calc R A 1
C15 C 0.58220(17) 0.62178(15) 0.6925(3) 0.0578(7) Uani 1 1 d . A 1
C16 C 0.5736(2) 0.66728(18) 0.8288(3) 0.0742(9) Uani 1 1 d . A 1
H16A H 0.5869 0.6338 0.9098 0.111 Uiso 1 1 calc R A 1
H16B H 0.5196 0.6852 0.8384 0.111 Uiso 1 1 calc R A 1
H16C H 0.6086 0.7124 0.8269 0.111 Uiso 1 1 calc R A 1
C21 C 0.2500 0.2500 0.3446(8) 0.097(2) Uani 0.25 1 d P B 1
C22 C 0.2500 0.2500 0.4965(7) 0.125(3) Uani 0.25 1 d P B 1
H22A H 0.3020 0.2361 0.5312 0.188 Uiso 0.25 1 calc PR B 1
H22B H 0.2119 0.2119 0.5312 0.188 Uiso 0.25 1 calc PR B 1
H22C H 0.2361 0.3020 0.5312 0.188 Uiso 0.25 1 calc PR B 1

loop_
_atom_site_aniso_label
_atom_site_aniso_U_11
_atom_site_aniso_U_22
_atom_site_aniso_U_33
_atom_site_aniso_U_23
_atom_site_aniso_U_13
_atom_site_aniso_U_12
S1 0.0534(3) 0.0442(3) 0.0375(3) 0.0028(2) -0.0015(2) -0.0016(2)
O1 0.244(4) 0.0763(15) 0.0520(12) 0.0010(11) -0.0265(17) 0.0728(19)
N1 0.0212(7) 0.0219(7) 0.0357(8) 0.0006(6) 0.0003(6) 0.0003(5)
N21 0.157(4) 0.157(4) 0.059(4) 0.000 0.000 0.000
C2 0.0212(8) 0.0243(8) 0.0334(9) 0.0004(7) 0.0004(7) -0.0005(6)
C3 0.0211(8) 0.0264(9) 0.0421(10) 0.0014(8) -0.0001(7) -0.0027(7)
C4 0.0236(8) 0.0237(8) 0.0431(11) 0.0013(8) -0.0005(7) -0.0026(7)
C5 0.0233(8) 0.0229(8) 0.0349(10) 0.0009(7) -0.0008(7) -0.0013(6)
C6 0.0252(8) 0.0216(8) 0.0321(9) 0.0011(7) 0.0000(7) -0.0006(6)
C7 0.0195(8) 0.0219(8) 0.0403(10) 0.0005(7) -0.0002(7) 0.0004(6)
C8 0.0251(9) 0.0266(9) 0.0408(10) 0.0031(8) -0.0014(8) -0.0002(7)
C9 0.0394(11) 0.0289(10) 0.0493(12) 0.0089(9) 0.0023(9) -0.0029(8)
C10 0.0394(11) 0.0211(9) 0.0629(14) -0.0021(9) 0.0068(10) -0.0046(8)
C11 0.0362(10) 0.0276(9) 0.0491(12) -0.0082(8) 0.0067(9) -0.0046(8)
C12 0.0306(9) 0.0274(9) 0.0408(11) -0.0011(8) 0.0026(8) -0.0012(7)
C13 0.0344(10) 0.0338(10) 0.0375(10) 0.0056(8) -0.0051(8) -0.0032(8)
C14 0.0386(11) 0.0464(12) 0.0435(12) -0.0049(10) -0.0014(9) -0.0048(9)
C15 0.0759(18) 0.0535(14) 0.0442(14) 0.0004(11) -0.0027(12) 0.0162(13)
C16 0.102(2) 0.0657(18) 0.0549(16) -0.0126(14) 0.0056(16) 0.0247(16)
C21 0.120(4) 0.120(4) 0.053(4) 0.000 0.000 0.000
C22 0.163(5) 0.163(5) 0.048(4) 0.000 0.000 0.000

loop_
_atom_type_symbol
_atom_type_description
_atom_type_scat_dispersion_real
_atom_type_scat_dispersion_imag
_atom_type_scat_source
C C 0.0033 0.0016 'International Tables Vol C Tables 4.2.6.8 and 6.1.1.4'
H H 0.0000 0.0000 'International Tables Vol C Tables 4.2.6.8 and 6.1.1.4'
N N 0.0061 0.0033 'International Tables Vol C Tables 4.2.6.8 and 6.1.1.4'
O O 0.0106 0.0060 'International Tables Vol C Tables 4.2.6.8 and 6.1.1.4'
S S 0.1246 0.1234 'International Tables Vol C Tables 4.2.6.8 and 6.1.1.4'

loop_
_geom_angle_atom_site_label_1
_geom_angle_atom_site_label_2
_geom_angle_atom_site_label_3
_geom_angle
_geom_angle_site_symmetry_1
_geom_angle_site_symmetry_3
C15 S1 C14 101.79(11) . .
C5 N1 C2 107.69(14) . .
C5 N1 H1 126.2 . .
C2 N1 H1 126.2 . .
N1 C2 C6 125.89(15) . 3_565
N1 C2 C3 108.47(14) . .
C6 C2 C3 125.64(15) 3_565 .
C4 C3 C2 107.63(15) . .
C4 C3 H3 126.2 . .
C2 C3 H3 126.2 . .
C3 C4 C5 107.23(15) . .
C3 C4 H4 126.4 . .
C5 C4 H4 126.4 . .
N1 C5 C6 126.06(15) . .
N1 C5 C4 108.96(14) . .
C6 C5 C4 124.97(15) . .
C2 C6 C5 125.76(16) 2_655 .
C2 C6 C7 116.95(15) 2_655 .
C5 C6 C7 117.29(15) . .
C12 C7 C8 119.90(16) . .
C12 C7 C6 119.07(16) . .
C8 C7 C6 121.02(16) . .
C9 C8 C7 118.09(18) . .
C9 C8 C13 119.31(18) . .
C7 C8 C13 122.50(16) . .
C10 C9 C8 121.83(19) . .
C10 C9 H9 119.1 . .
C8 C9 H9 119.1 . .
C9 C10 C11 119.82(17) . .
C9 C10 H10 120.1 . .
C11 C10 H10 120.1 . .
C10 C11 C12 119.52(19) . .
C10 C11 H11 120.2 . .
C12 C11 H11 120.2 . .
C11 C12 C7 120.80(19) . .
C11 C12 H12 119.6 . .
C7 C12 H12 119.6 . .
C8 C13 C14 110.17(16) . .
C8 C13 H13A 109.6 . .
C14 C13 H13A 109.6 . .
C8 C13 H13B 109.6 . .
C14 C13 H13B 109.6 . .
H13A C13 H13B 108.1 . .
C13 C14 S1 113.23(14) . .
C13 C14 H14A 108.9 . .
S1 C14 H14A 108.9 . .
C13 C14 H14B 108.9 . .
S1 C14 H14B 108.9 . .
H14A C14 H14B 107.7 . .
O1 C15 C16 125.0(3) . .
O1 C15 S1 122.2(2) . .
C16 C15 S1 112.86(19) . .
C15 C16 H16A 109.5 . .
C15 C16 H16B 109.5 . .
H16A C16 H16B 109.5 . .
C15 C16 H16C 109.5 . .
H16A C16 H16C 109.5 . .
H16B C16 H16C 109.5 . .
N21 C21 C22 180.000(2) . .
C21 C22 H22A 109.5 . .
C21 C22 H22B 109.5 . .
H22A C22 H22B 109.5 . .
C21 C22 H22C 109.5 . .
H22A C22 H22C 109.5 . .
H22B C22 H22C 109.5 . .

loop_
_geom_bond_atom_site_label_1
_geom_bond_atom_site_label_2
_geom_bond_distance
_geom_bond_site_symmetry_2
S1 C15 1.750(3) .
S1 C14 1.808(2) .
O1 C15 1.194(3) .
N1 C5 1.369(2) .
N1 C2 1.375(2) .
N1 H1 0.8800 .
N21 C21 1.134(9) .
C2 C6 1.394(2) 3_565
C2 C3 1.442(2) .
C3 C4 1.352(2) .
C3 H3 0.9500 .
C4 C5 1.441(2) .
C4 H4 0.9500 .
C5 C6 1.400(2) .
C6 C2 1.394(2) 2_655
C6 C7 1.507(2) .
C7 C12 1.394(3) .
C7 C8 1.403(3) .
C8 C9 1.398(3) .
C8 C13 1.511(3) .
C9 C10 1.380(3) .
C9 H9 0.9500 .
C10 C11 1.384(3) .
C10 H10 0.9500 .
C11 C12 1.392(3) .
C11 H11 0.9500 .
C12 H12 0.9500 .
C13 C14 1.523(3) .
C13 H13A 0.9900 .
C13 H13B 0.9900 .
C14 H14A 0.9900 .
C14 H14B 0.9900 .
C15 C16 1.507(4) .
C16 H16A 0.9800 .
C16 H16B 0.9800 .
C16 H16C 0.9800 .
C21 C22 1.427(9) .
C22 H22A 0.9800 .
C22 H22B 0.9800 .
C22 H22C 0.9800 .
